data_7117705
loop_
_publ_author_name
'Saioa Cobo'
'Frederic Lafolet'
'Eric Saint-Aman'
'Christian Philouze'
'Christophe Bucher'
'Serena Silvi'
'Alberto Credi'
'Guy Royal'

_publ_section_title
;
 Reactivity of a pyridinium-substituted dimethyldihydropyrene switch under
 aerobic conditions: self-sensitized photo-oxygenation and thermal release
 of singlet oxygen
;
_journal_name_full Chem.Commun.
_journal_page_first 13886
_journal_paper_doi 10.1039/C5cc04763C
_journal_volume 51
_journal_year 2015
_chemical_formula_moiety '2(F6 P), C38 H44 N2 O0.93, 2(C4 H10 O), 2(C2 H3 N)'
_chemical_formula_sum 'C50 H70 F12 N4 O2.93 P2'
_chemical_formula_weight 1063.90
_chemical_name_systematic
;
 ? 
;
_space_group_crystal_system monoclinic
_space_group_IT_number 14
_space_group_name_Hall '-P 2ybc'
_space_group_name_H-M_alt 'P 1 21/c 1'
_symmetry_space_group_name_Hall '-P 2ybc'
_symmetry_space_group_name_H-M 'P 1 21/c 1'
_atom_sites_solution_hydrogens geom
_atom_sites_solution_primary direct
_atom_sites_solution_secondary difmap
_audit_creation_date 2015-01-05
_audit_creation_method
;
  Olex2 1.1
  (compiled Sep 28 2011 20:36:17, GUI svn.r3906)
;
_audit_update_record
;
2015-01-05 deposited with the CCDC.
2015-07-16 downloaded from the CCDC.
;
_cell_angle_alpha 90.00
_cell_angle_beta 114.58(3)
_cell_angle_gamma 90.00
_cell_formula_units_Z 2
_cell_length_a 15.137(3)
_cell_length_b 14.675(3)
_cell_length_c 13.735(3)
_cell_measurement_temperature 200
_cell_volume 2774.6(12)
_computing_cell_refinement 'Bruker Enraf Nonius kappa CCD'
_computing_data_collection Collect
_computing_data_reduction EvalCCD
_computing_molecular_graphics
;
O. V. Dolomanov, L. J. Bourhis, R. J. Gildea, J. A. K. Howard and H. Puschmann,
OLEX2: a complete structure solution, refinement and analysis program.
J. Appl. Cryst. (2009). 42, 339-341.
;
_computing_publication_material
;
O. V. Dolomanov, L. J. Bourhis, R. J. Gildea, J. A. K. Howard and H. Puschmann,
OLEX2: a complete structure solution, refinement and analysis program.
J. Appl. Cryst. (2009). 42, 339-341.
;
_computing_structure_refinement
;
SHELXL, G.M. Sheldrick, Acta Cryst.
(2008). A64, 112-122
;
_computing_structure_solution 'SHELXS-97 (Sheldrick, 1990)'
_diffrn_ambient_temperature 200
_diffrn_detector 'CCD area detector'
_diffrn_detector_type KappaCCD
_diffrn_measured_fraction_theta_full 0.998
_diffrn_measured_fraction_theta_max 0.998
_diffrn_measurement_device_type 'Bruker-AXS-enraf-nonius KappaCCD'
_diffrn_measurement_method 'Phi and omega scans'
_diffrn_radiation_collimation 'Montel optic'
_diffrn_radiation_detector CCD
_diffrn_radiation_monochromator 'Multilayer mirrors'
_diffrn_radiation_probe x-ray
_diffrn_radiation_type MoK\a
_diffrn_radiation_wavelength 0.71073
_diffrn_reflns_av_R_equivalents 0.0475
_diffrn_reflns_av_unetI/netI 0.0360
_diffrn_reflns_limit_h_max 19
_diffrn_reflns_limit_h_min -17
_diffrn_reflns_limit_k_max 19
_diffrn_reflns_limit_k_min -19
_diffrn_reflns_limit_l_max 17
_diffrn_reflns_limit_l_min -17
_diffrn_reflns_number 42954
_diffrn_reflns_theta_full 27.52
_diffrn_reflns_theta_max 27.52
_diffrn_reflns_theta_min 2.78
_diffrn_source 'Incoatec ISG250'
_diffrn_source_target Mo
_diffrn_source_type 'Microfocus sealed tube'
_exptl_absorpt_coefficient_mu 0.161
_exptl_absorpt_correction_T_max 1
_exptl_absorpt_correction_T_min 0.855979
_exptl_absorpt_correction_type multi-scan
_exptl_absorpt_process_details
;
SADABS-2004/1 (Bruker,2004) was used for absorption correction.
R(int) was 0.0749 before and 0.0379 after correction.
The Ratio of minimum to maximum transmission is 0.8560.
The \l/2 correction factor is 0.0015.
;
_exptl_crystal_colour red
_exptl_crystal_colour_primary red
_exptl_crystal_density_diffrn 1.273
_exptl_crystal_density_method 'not measured'
_exptl_crystal_description prism
_exptl_crystal_F_000 1119
_exptl_crystal_size_max 0.32
_exptl_crystal_size_mid 0.28
_exptl_crystal_size_min 0.17
_refine_diff_density_max 0.774
_refine_diff_density_min -0.512
_refine_diff_density_rms 0.062
_refine_ls_extinction_method none
_refine_ls_goodness_of_fit_ref 1.053
_refine_ls_hydrogen_treatment constr
_refine_ls_matrix_type full
_refine_ls_number_parameters 425
_refine_ls_number_reflns 6362
_refine_ls_number_restraints 221
_refine_ls_restrained_S_all 1.051
_refine_ls_R_factor_all 0.1195
_refine_ls_R_factor_gt 0.0762
_refine_ls_shift/su_max 0.000
_refine_ls_shift/su_mean 0.000
_refine_ls_structure_factor_coef Fsqd
_refine_ls_weighting_details 'calc w=1/[\s^2^(Fo^2^)+(0.1100P)^2^+2.6386P] where P=(Fo^2^+2Fc^2^)/3'
_refine_ls_weighting_scheme calc
_refine_ls_wR_factor_gt 0.2040
_refine_ls_wR_factor_ref 0.2361
_reflns_number_gt 4100
_reflns_number_total 6362
_reflns_threshold_expression >2sigma(I)
_cod_data_source_file c5cc04763c2.cif
_cod_data_source_block nany
_cod_original_cell_volume 2774.5(9)
_cod_database_code 7117705
_olex2_submission_special_instructions 'No special instructions were received'

loop_
_space_group_symop_id
_space_group_symop_operation_xyz
1 'x, y, z'
2 '-x, y+1/2, -z+1/2'
3 '-x, -y, -z'
4 'x, -y-1/2, z-1/2'

loop_
_atom_site_label
_atom_site_type_symbol
_atom_site_fract_x
_atom_site_fract_y
_atom_site_fract_z
_atom_site_U_iso_or_equiv
_atom_site_adp_type
_atom_site_occupancy
_atom_site_symmetry_multiplicity
_atom_site_calc_flag
_atom_site_refinement_flags
_atom_site_disorder_assembly
_atom_site_disorder_group
P31 P 0.45673(6) 0.52980(6) 0.72173(8) 0.0503(3) Uani 1 1 d . . .
N17 N 0.58864(16) 0.32607(16) 0.62349(18) 0.0381(5) Uani 1 1 d . . .
C14 C 0.75403(18) 0.38715(17) 0.7926(2) 0.0312(6) Uani 1 1 d . . .
C1 C 0.94619(19) 0.69049(17) 0.9244(2) 0.0351(6) Uani 1 1 d . . .
H1A H 0.9623 0.7454 0.9615 0.042 Uiso 0.232(5) 1 calc PR A 1
H1B H 0.9694 0.7492 0.9454 0.042 Uiso 0.768(5) 1 calc PR A 2
C2 C 1.01142(18) 0.61938(17) 0.9470(2) 0.0324(6) Uani 1 1 d . . .
C15 C 0.69511(19) 0.32026(18) 0.8059(2) 0.0363(6) Uani 1 1 d . . .
H15 H 0.7113 0.2950 0.8733 0.044 Uiso 1 1 calc R . .
C11 C 0.84414(18) 0.41982(17) 0.8812(2) 0.0316(6) Uani 1 1 d . . .
C5 C 0.81401(19) 0.58577(18) 0.8543(2) 0.0355(6) Uani 1 1 d . . .
H5A H 0.7518 0.5784 0.8510 0.043 Uiso 0.232(5) 1 calc PR A 1
H5B H 0.7479 0.5736 0.8293 0.043 Uiso 0.768(5) 1 calc PR A 2
C19 C 0.7248(2) 0.4224(2) 0.6904(2) 0.0403(7) Uani 1 1 d . . .
H19 H 0.7612 0.4684 0.6779 0.048 Uiso 1 1 calc R . .
C4 C 0.87772(18) 0.51402(17) 0.87416(19) 0.0314(6) Uani 1 1 d . A .
C12 C 0.89153(18) 0.36519(18) 0.9666(2) 0.0355(6) Uani 1 1 d . . .
H12 H 0.8594 0.3124 0.9711 0.043 Uiso 1 1 calc R . .
C16 C 0.6136(2) 0.2912(2) 0.7211(2) 0.0409(7) Uani 1 1 d . . .
H16 H 0.5749 0.2464 0.7315 0.049 Uiso 1 1 calc R . .
C3 C 0.9770(2) 0.53295(19) 0.8975(3) 0.0400(6) Uani 1 1 d . . .
C13 C 1.0425(2) 0.4651(2) 0.8812(2) 0.0401(6) Uani 1 1 d . A .
H13A H 1.0844 0.4391 0.9489 0.060 Uiso 1 1 calc R . .
H13B H 1.0811 0.4946 0.8500 0.060 Uiso 1 1 calc R . .
H13C H 1.0044 0.4178 0.8343 0.060 Uiso 1 1 calc R . .
C18 C 0.6431(2) 0.3905(2) 0.6074(2) 0.0448(7) Uani 1 1 d . . .
H18 H 0.6255 0.4141 0.5390 0.054 Uiso 1 1 calc R . .
C6B C 0.850(2) 0.674(2) 0.839(2) 0.0400(13) Uani 0.232(5) 1 d PU A 1
C20 C 0.4998(2) 0.2936(3) 0.5329(3) 0.0561(9) Uani 1 1 d . . .
H20A H 0.4904 0.2300 0.5423 0.084 Uiso 1 1 calc R . .
H20B H 0.5067 0.3021 0.4671 0.084 Uiso 1 1 calc R . .
H20C H 0.4447 0.3275 0.5305 0.084 Uiso 1 1 calc R . .
F33 F 0.4917(2) 0.58710(17) 0.8294(2) 0.0976(10) Uani 1 1 d . . .
F32 F 0.4277(3) 0.62077(17) 0.6563(2) 0.1087(11) Uani 1 1 d . . .
O28A O 0.9102(6) 0.3623(6) 0.4266(6) 0.0674(19) Uani 0.621(11) 1 d PDU B 2
F34 F 0.4816(3) 0.43846(19) 0.7872(3) 0.1238(12) Uani 1 1 d . . .
C7 C 0.7747(2) 0.7556(2) 0.8340(4) 0.0766(13) Uani 1 1 d DU . .
F36 F 0.3543(2) 0.5268(3) 0.7232(3) 0.1273(13) Uani 1 1 d . . .
F35 F 0.4187(3) 0.47245(19) 0.6163(2) 0.1231(12) Uani 1 1 d . . .
F37 F 0.5611(3) 0.5294(3) 0.7304(5) 0.186(2) Uani 1 1 d . . .
C10A C 0.8209(8) 0.8454(6) 0.8310(14) 0.111(5) Uani 0.645(13) 1 d PU A 1
H10A H 0.8477 0.8429 0.7788 0.167 Uiso 0.645(13) 1 calc PR A 1
H10B H 0.8717 0.8581 0.9002 0.167 Uiso 0.645(13) 1 calc PR A 1
H10C H 0.7728 0.8927 0.8120 0.167 Uiso 0.645(13) 1 calc PR A 1
C25 C 0.6668(4) 0.4978(4) 0.0447(4) 0.0930(15) Uani 1 1 d . . .
H25A H 0.6023 0.5090 0.0391 0.140 Uiso 1 1 calc R . .
H25B H 0.6724 0.5207 -0.0179 0.140 Uiso 1 1 calc R . .
H25C H 0.7131 0.5281 0.1070 0.140 Uiso 1 1 calc R . .
C24 C 0.6857(4) 0.4009(5) 0.0538(4) 0.0803(14) Uani 1 1 d . . .
C8A C 0.7208(9) 0.7537(8) 0.9004(10) 0.114(4) Uani 0.645(13) 1 d PDU A 1
H8AA H 0.7621 0.7737 0.9714 0.171 Uiso 0.645(13) 1 calc PR A 1
H8AB H 0.6991 0.6927 0.9032 0.171 Uiso 0.645(13) 1 calc PR A 1
H8AC H 0.6656 0.7935 0.8703 0.171 Uiso 0.645(13) 1 calc PR A 1
O21 O 0.8655(6) 0.6537(6) 0.7396(7) 0.044(3) Uani 0.232(5) 1 d PU A 1
C9A C 0.6978(6) 0.7372(5) 0.7121(6) 0.079(3) Uani 0.645(13) 1 d PDU A 1
H9AA H 0.6661 0.6798 0.7082 0.119 Uiso 0.645(13) 1 calc PR A 1
H9AB H 0.7314 0.7358 0.6663 0.119 Uiso 0.645(13) 1 calc PR A 1
H9AC H 0.6503 0.7851 0.6895 0.119 Uiso 0.645(13) 1 calc PR A 1
C29A C 0.8802(7) 0.3681(5) 0.3185(5) 0.079(2) Uani 0.621(11) 1 d PDU B 2
H29C H 0.8941 0.4286 0.3003 0.095 Uiso 0.621(11) 1 calc PR B 2
H29D H 0.8104 0.3591 0.2838 0.095 Uiso 0.621(11) 1 calc PR B 2
C27A C 0.8684(7) 0.4263(7) 0.4746(9) 0.069(2) Uani 0.621(11) 1 d PDU B 2
H27C H 0.8762 0.4875 0.4527 0.083 Uiso 0.621(11) 1 calc PR B 2
H27D H 0.7994 0.4143 0.4492 0.083 Uiso 0.621(11) 1 calc PR B 2
C30A C 0.9285(12) 0.2994(9) 0.2773(10) 0.110(4) Uani 0.621(11) 1 d PU B 2
H30D H 0.9042 0.3049 0.2009 0.165 Uiso 0.621(11) 1 calc PR B 2
H30E H 0.9151 0.2393 0.2953 0.165 Uiso 0.621(11) 1 calc PR B 2
H30F H 0.9974 0.3096 0.3091 0.165 Uiso 0.621(11) 1 calc PR B 2
N23 N 0.7001(4) 0.3263(4) 0.0597(4) 0.1139(17) Uani 1 1 d . . .
O22 O 0.9364(6) 0.5765(6) 0.7642(6) 0.038(2) Uani 0.232(5) 1 d PU A 1
C26A C 0.9127(9) 0.4208(11) 0.5883(9) 0.141(6) Uani 0.621(11) 1 d PDU B 2
H26D H 0.8947 0.3645 0.6107 0.211 Uiso 0.621(11) 1 calc PR B 2
H26E H 0.8913 0.4710 0.6179 0.211 Uiso 0.621(11) 1 calc PR B 2
H26F H 0.9821 0.4232 0.6130 0.211 Uiso 0.621(11) 1 calc PR B 2
C9B C 0.6703(9) 0.7311(10) 0.794(3) 0.132(10) Uani 0.355(13) 1 d PU A 2
H9BA H 0.6593 0.6979 0.8477 0.198 Uiso 0.355(13) 1 calc PR A 2
H9BB H 0.6523 0.6940 0.7306 0.198 Uiso 0.355(13) 1 calc PR A 2
H9BC H 0.6318 0.7856 0.7761 0.198 Uiso 0.355(13) 1 calc PR A 2
C8B C 0.7868(14) 0.8011(12) 0.9460(13) 0.108(5) Uani 0.355(13) 1 d PDU A 2
H8BA H 0.8487 0.8310 0.9784 0.161 Uiso 0.355(13) 1 calc PR A 2
H8BB H 0.7830 0.7545 0.9932 0.161 Uiso 0.355(13) 1 calc PR A 2
H8BC H 0.7360 0.8448 0.9329 0.161 Uiso 0.355(13) 1 calc PR A 2
C10B C 0.8113(16) 0.8258(11) 0.7794(16) 0.087(5) Uani 0.355(13) 1 d PDU A 2
H10D H 0.8083 0.8014 0.7133 0.130 Uiso 0.355(13) 1 calc PR A 2
H10E H 0.8773 0.8412 0.8251 0.130 Uiso 0.355(13) 1 calc PR A 2
H10F H 0.7715 0.8794 0.7652 0.130 Uiso 0.355(13) 1 calc PR A 2
C26B C 0.876(2) 0.423(2) 0.5253(18) 0.134(10) Uani 0.379(11) 1 d PDU B 1
H26A H 0.8387 0.4744 0.5289 0.201 Uiso 0.379(11) 1 calc PR B 1
H26B H 0.9438 0.4338 0.5697 0.201 Uiso 0.379(11) 1 calc PR B 1
H26C H 0.8553 0.3695 0.5501 0.201 Uiso 0.379(11) 1 calc PR B 1
C27B C 0.8627(10) 0.4089(13) 0.4123(16) 0.083(4) Uani 0.379(11) 1 d PDU B 1
H27A H 0.8065 0.3708 0.3742 0.100 Uiso 0.379(11) 1 calc PR B 1
H27B H 0.8535 0.4669 0.3753 0.100 Uiso 0.379(11) 1 calc PR B 1
O28B O 0.9494(9) 0.3655(9) 0.4187(10) 0.068(3) Uani 0.379(11) 1 d PDU B 1
C29B C 0.9478(16) 0.3388(14) 0.3146(11) 0.096(5) Uani 0.379(11) 1 d PDU B 1
H29A H 0.8982 0.2929 0.2814 0.116 Uiso 0.379(11) 1 calc PR B 1
H29B H 0.9323 0.3913 0.2675 0.116 Uiso 0.379(11) 1 calc PR B 1
C30B C 1.0410(16) 0.3030(14) 0.3297(14) 0.133(8) Uani 0.379(11) 1 d PU B 1
H30A H 1.0369 0.2773 0.2637 0.200 Uiso 0.379(11) 1 calc PR B 1
H30B H 1.0603 0.2567 0.3839 0.200 Uiso 0.379(11) 1 calc PR B 1
H30C H 1.0882 0.3513 0.3516 0.200 Uiso 0.379(11) 1 calc PR B 1
C6A C 0.8454(5) 0.6762(5) 0.8703(5) 0.0400(13) Uani 0.768(5) 1 d PU A 2

loop_
_atom_site_aniso_label
_atom_site_aniso_U_11
_atom_site_aniso_U_22
_atom_site_aniso_U_33
_atom_site_aniso_U_23
_atom_site_aniso_U_13
_atom_site_aniso_U_12
P31 0.0447(5) 0.0429(5) 0.0618(6) -0.0059(4) 0.0205(4) -0.0011(3)
N17 0.0313(11) 0.0380(13) 0.0355(12) -0.0054(10) 0.0044(9) -0.0057(9)
C14 0.0289(12) 0.0264(12) 0.0327(13) -0.0033(10) 0.0073(10) -0.0005(9)
C1 0.0357(14) 0.0241(12) 0.0376(14) 0.0034(10) 0.0073(11) -0.0033(10)
C2 0.0315(13) 0.0283(13) 0.0333(13) 0.0064(10) 0.0094(10) -0.0051(10)
C15 0.0367(14) 0.0299(14) 0.0360(14) 0.0021(11) 0.0089(11) -0.0052(10)
C11 0.0278(12) 0.0269(13) 0.0347(13) -0.0018(10) 0.0076(10) -0.0023(10)
C5 0.0281(13) 0.0308(14) 0.0394(14) 0.0037(11) 0.0057(11) -0.0034(10)
C19 0.0361(14) 0.0416(16) 0.0372(15) 0.0003(12) 0.0092(12) -0.0113(12)
C4 0.0317(13) 0.0258(12) 0.0275(12) 0.0005(10) 0.0033(10) -0.0041(10)
C12 0.0299(13) 0.0286(13) 0.0421(15) 0.0033(11) 0.0091(11) -0.0064(10)
C16 0.0364(15) 0.0354(15) 0.0442(16) -0.0030(12) 0.0103(12) -0.0101(11)
C3 0.0366(14) 0.0341(14) 0.0519(17) -0.0026(12) 0.0211(13) -0.0057(11)
C13 0.0411(15) 0.0417(16) 0.0407(15) -0.0051(12) 0.0202(12) -0.0061(12)
C18 0.0452(16) 0.0491(17) 0.0310(14) 0.0024(12) 0.0069(12) -0.0078(13)
C6B 0.0313(17) 0.0264(15) 0.056(4) 0.006(3) 0.012(3) -0.0001(12)
C20 0.0411(17) 0.065(2) 0.0422(17) -0.0097(15) -0.0024(14) -0.0164(15)
F33 0.115(2) 0.0693(16) 0.0680(16) -0.0113(12) -0.0020(14) 0.0227(14)
F32 0.213(3) 0.0549(14) 0.0705(16) 0.0051(12) 0.072(2) 0.0132(18)
O28A 0.078(5) 0.066(3) 0.058(3) 0.019(2) 0.028(3) 0.031(4)
F34 0.154(3) 0.0576(16) 0.126(3) 0.0173(17) 0.024(2) 0.0199(17)
C7 0.0337(17) 0.0303(16) 0.135(4) 0.0128(19) 0.0041(19) 0.0029(13)
F36 0.0714(18) 0.168(3) 0.155(3) 0.001(3) 0.060(2) -0.0015(19)
F35 0.205(4) 0.0717(19) 0.0799(19) -0.0285(15) 0.047(2) -0.017(2)
F37 0.105(2) 0.136(3) 0.373(7) -0.088(4) 0.156(4) -0.031(2)
C10A 0.062(5) 0.025(4) 0.212(14) 0.002(6) 0.023(7) 0.007(3)
C25 0.087(3) 0.113(4) 0.075(3) 0.020(3) 0.030(3) -0.002(3)
C24 0.077(3) 0.117(4) 0.054(2) -0.001(3) 0.034(2) -0.027(3)
C8A 0.110(9) 0.093(7) 0.146(8) 0.010(7) 0.061(7) 0.053(6)
O21 0.043(5) 0.046(5) 0.034(4) 0.013(4) 0.006(4) 0.000(4)
C9A 0.061(4) 0.050(4) 0.094(5) 0.020(3) 0.000(3) 0.012(3)
C29A 0.101(6) 0.073(5) 0.057(4) 0.017(3) 0.026(4) -0.001(4)
C27A 0.061(4) 0.062(4) 0.065(7) -0.001(5) 0.007(5) 0.019(3)
C30A 0.167(12) 0.107(8) 0.083(7) -0.004(6) 0.080(8) -0.016(7)
N23 0.153(5) 0.105(4) 0.113(4) -0.007(3) 0.085(3) -0.026(4)
O22 0.045(5) 0.037(5) 0.028(4) 0.003(3) 0.013(3) -0.002(3)
C26A 0.116(9) 0.236(15) 0.069(6) -0.024(8) 0.038(6) 0.073(10)
C9B 0.044(6) 0.049(7) 0.25(3) 0.020(10) 0.011(9) 0.023(5)
C8B 0.096(11) 0.076(11) 0.160(10) 0.026(8) 0.062(9) 0.051(9)
C10B 0.102(11) 0.025(8) 0.103(11) 0.016(7) 0.012(10) 0.024(7)
C26B 0.135(17) 0.153(17) 0.082(17) -0.003(17) 0.014(16) 0.078(13)
C27B 0.060(7) 0.077(9) 0.104(11) 0.034(9) 0.026(8) 0.016(7)
O28B 0.066(7) 0.060(5) 0.068(5) 0.022(4) 0.019(5) 0.015(5)
C29B 0.118(11) 0.107(13) 0.055(7) 0.041(7) 0.027(8) 0.011(10)
C30B 0.189(18) 0.149(15) 0.093(11) 0.033(10) 0.089(12) 0.059(13)
C6A 0.0313(17) 0.0264(15) 0.056(4) 0.006(3) 0.012(3) -0.0001(12)

loop_
_atom_type_symbol
_atom_type_description
_atom_type_scat_dispersion_real
_atom_type_scat_dispersion_imag
_atom_type_scat_source
C C 0.0033 0.0016 'International Tables Vol C Tables 4.2.6.8 and 6.1.1.4'
H H 0.0000 0.0000 'International Tables Vol C Tables 4.2.6.8 and 6.1.1.4'
F F 0.0171 0.0103 'International Tables Vol C Tables 4.2.6.8 and 6.1.1.4'
N N 0.0061 0.0033 'International Tables Vol C Tables 4.2.6.8 and 6.1.1.4'
O O 0.0106 0.0060 'International Tables Vol C Tables 4.2.6.8 and 6.1.1.4'
P P 0.1023 0.0942 'International Tables Vol C Tables 4.2.6.8 and 6.1.1.4'

loop_
_geom_angle_atom_site_label_1
_geom_angle_atom_site_label_2
_geom_angle_atom_site_label_3
_geom_angle
_geom_angle_site_symmetry_1
_geom_angle_site_symmetry_3
F32 P31 F33 89.32(14) . .
F32 P31 F34 177.7(2) . .
F34 P31 F33 90.64(17) . .
F36 P31 F33 87.2(2) . .
F36 P31 F32 89.3(2) . .
F36 P31 F34 88.3(2) . .
F36 P31 F35 90.7(2) . .
F35 P31 F33 177.8(2) . .
F35 P31 F32 91.14(16) . .
F35 P31 F34 88.81(18) . .
F37 P31 F33 89.8(2) . .
F37 P31 F32 94.7(3) . .
F37 P31 F34 87.6(3) . .
F37 P31 F36 174.9(3) . .
F37 P31 F35 92.3(3) . .
C16 N17 C20 120.0(3) . .
C18 N17 C16 120.2(2) . .
C18 N17 C20 119.8(3) . .
C15 C14 C11 123.0(2) . .
C19 C14 C15 116.5(2) . .
C19 C14 C11 120.5(2) . .
H1A C1 H1B 17.8 . .
C2 C1 H1A 122.1 . .
C2 C1 H1B 119.2 . .
C2 C1 C6B 115.8(12) . .
C2 C1 C6A 121.5(4) . .
C6B C1 H1A 122.1 . .
C6B C1 H1B 121.6 . .
C6A C1 H1A 113.5 . .
C6A C1 H1B 119.2 . .
C6A C1 C6B 18.8(9) . .
C1 C2 C12 116.5(2) . 3_767
C1 C2 C3 118.5(2) . .
C3 C2 C12 124.3(2) . 3_767
C14 C15 H15 119.7 . .
C16 C15 C14 120.7(3) . .
C16 C15 H15 119.7 . .
C14 C11 C4 118.1(2) . .
C12 C11 C14 119.7(2) . .
C12 C11 C4 122.2(2) . .
H5A C5 H5B 17.7 . .
C4 C5 H5A 122.2 . .
C4 C5 H5B 118.9 . .
C4 C5 C6B 115.7(11) . .
C4 C5 C6A 122.1(4) . .
C6B C5 H5A 122.2 . .
C6B C5 H5B 122.0 . .
C6A C5 H5A 112.9 . .
C6A C5 H5B 118.9 . .
C6A C5 C6B 18.9(9) . .
C14 C19 H19 119.6 . .
C18 C19 C14 120.8(3) . .
C18 C19 H19 119.6 . .
C5 C4 C11 119.5(2) . .
C5 C4 C3 118.7(2) . .
C3 C4 C11 121.4(2) . .
C2 C12 H12 116.6 3_767 .
C11 C12 C2 126.8(2) . 3_767
C11 C12 H12 116.6 . .
N17 C16 C15 121.0(3) . .
N17 C16 H16 119.5 . .
C15 C16 H16 119.5 . .
C2 C3 C13 122.0(2) . .
C2 C3 O22 94.1(3) . .
C4 C3 C2 114.9(2) . .
C4 C3 C13 122.8(2) . .
C4 C3 O22 87.6(3) . .
C13 C3 O22 92.9(3) . .
C3 C13 H13A 109.5 . .
C3 C13 H13B 109.5 . .
C3 C13 H13C 109.5 . .
H13A C13 H13B 109.5 . .
H13A C13 H13C 109.5 . .
H13B C13 H13C 109.5 . .
N17 C18 C19 120.8(3) . .
N17 C18 H18 119.6 . .
C19 C18 H18 119.6 . .
C1 C6B C7 110.8(17) . .
C1 C6B O21 106.7(17) . .
C5 C6B C1 109.7(18) . .
C5 C6B C7 110.8(16) . .
C5 C6B O21 99.5(17) . .
O21 C6B C7 118.5(18) . .
N17 C20 H20A 109.5 . .
N17 C20 H20B 109.5 . .
N17 C20 H20C 109.5 . .
H20A C20 H20B 109.5 . .
H20A C20 H20C 109.5 . .
H20B C20 H20C 109.5 . .
C29A O28A C27A 116.7(8) . .
C10A C7 C6B 108.5(12) . .
C10A C7 C9A 105.2(7) . .
C10A C7 C8B 78.0(9) . .
C10A C7 C10B 27.7(8) . .
C10A C7 C6A 114.2(6) . .
C8A C7 C6B 121.8(10) . .
C8A C7 C10A 115.0(8) . .
C8A C7 C9A 107.2(6) . .
C8A C7 C9B 56.2(12) . .
C8A C7 C8B 44.2(7) . .
C8A C7 C10B 137.9(9) . .
C8A C7 C6A 106.4(5) . .
C9A C7 C6B 96.3(10) . .
C9A C7 C8B 143.4(7) . .
C9B C7 C6B 117.1(13) . .
C9B C7 C10A 129.6(8) . .
C9B C7 C9A 51.4(12) . .
C9B C7 C8B 97.9(13) . .
C9B C7 C10B 122.2(13) . .
C9B C7 C6A 115.6(6) . .
C8B C7 C6B 117.6(11) . .
C10B C7 C6B 97.1(12) . .
C10B C7 C9A 81.6(9) . .
C10B C7 C8B 105.7(10) . .
C10B C7 C6A 109.4(9) . .
C6A C7 C6B 16.6(9) . .
C6A C7 C9A 108.5(4) . .
C6A C7 C8B 102.6(6) . .
C7 C10A H10A 109.5 . .
C7 C10A H10B 109.5 . .
C7 C10A H10C 109.5 . .
H25A C25 H25B 109.5 . .
H25A C25 H25C 109.5 . .
H25B C25 H25C 109.5 . .
C24 C25 H25A 109.5 . .
C24 C25 H25B 109.5 . .
C24 C25 H25C 109.5 . .
N23 C24 C25 179.3(5) . .
C7 C8A H8AA 109.5 . .
C7 C8A H8AB 109.5 . .
C7 C8A H8AC 109.5 . .
O22 O21 C6B 108.2(13) . .
C7 C9A H9AA 109.5 . .
C7 C9A H9AB 109.5 . .
C7 C9A H9AC 109.5 . .
O28A C29A H29C 109.2 . .
O28A C29A H29D 109.2 . .
O28A C29A C30A 112.3(8) . .
H29C C29A H29D 107.9 . .
C30A C29A H29C 109.2 . .
C30A C29A H29D 109.2 . .
O28A C27A H27C 109.3 . .
O28A C27A H27D 109.3 . .
H27C C27A H27D 107.9 . .
C26A C27A O28A 111.8(9) . .
C26A C27A H27C 109.3 . .
C26A C27A H27D 109.3 . .
C29A C30A H30D 109.5 . .
C29A C30A H30E 109.5 . .
C29A C30A H30F 109.5 . .
H30D C30A H30E 109.5 . .
H30D C30A H30F 109.5 . .
H30E C30A H30F 109.5 . .
O21 O22 C3 114.1(6) . .
C27A C26A H26D 109.5 . .
C27A C26A H26E 109.5 . .
C27A C26A H26F 109.5 . .
H26D C26A H26E 109.5 . .
H26D C26A H26F 109.5 . .
H26E C26A H26F 109.5 . .
C7 C9B H9BA 109.5 . .
C7 C9B H9BB 109.5 . .
C7 C9B H9BC 109.5 . .
H9BA C9B H9BB 109.5 . .
H9BA C9B H9BC 109.5 . .
H9BB C9B H9BC 109.5 . .
C7 C8B H8BA 109.5 . .
C7 C8B H8BB 109.5 . .
C7 C8B H8BC 109.5 . .
H8BA C8B H8BB 109.5 . .
H8BA C8B H8BC 109.5 . .
H8BB C8B H8BC 109.5 . .
C7 C10B H10D 109.5 . .
C7 C10B H10E 109.5 . .
C7 C10B H10F 109.5 . .
H10D C10B H10E 109.5 . .
H10D C10B H10F 109.5 . .
H10E C10B H10F 109.5 . .
C26B C27B H27A 110.6 . .
C26B C27B H27B 110.6 . .
H27A C27B H27B 108.7 . .
O28B C27B C26B 105.8(15) . .
O28B C27B H27A 110.6 . .
O28B C27B H27B 110.6 . .
C27B O28B C29B 114.6(14) . .
O28B C29B H29A 109.7 . .
O28B C29B H29B 109.7 . .
H29A C29B H29B 108.2 . .
C30B C29B O28B 109.8(13) . .
C30B C29B H29A 109.7 . .
C30B C29B H29B 109.7 . .
C1 C6A C7 121.4(5) . .
C5 C6A C1 116.6(5) . .
C5 C6A C7 122.0(5) . .

loop_
_geom_bond_atom_site_label_1
_geom_bond_atom_site_label_2
_geom_bond_distance
_geom_bond_site_symmetry_2
P31 F33 1.588(3) .
P31 F32 1.567(3) .
P31 F34 1.570(3) .
P31 F36 1.559(3) .
P31 F35 1.564(3) .
P31 F37 1.535(3) .
N17 C16 1.334(4) .
N17 C18 1.332(4) .
N17 C20 1.480(3) .
C14 C15 1.388(4) .
C14 C11 1.479(3) .
C14 C19 1.386(4) .
C1 H1A 0.9300 .
C1 H1B 0.9300 .
C1 C2 1.380(4) .
C1 C6B 1.46(3) .
C1 C6A 1.407(8) .
C2 C12 1.472(4) 3_767
C2 C3 1.431(4) .
C15 H15 0.9300 .
C15 C16 1.366(4) .
C11 C4 1.490(3) .
C11 C12 1.354(4) .
C5 H5A 0.9300 .
C5 H5B 0.9300 .
C5 C4 1.376(4) .
C5 C6B 1.46(3) .
C5 C6A 1.396(8) .
C19 H19 0.9300 .
C19 C18 1.369(4) .
C4 C3 1.427(4) .
C12 C2 1.472(4) 3_767
C12 H12 0.9300 .
C16 H16 0.9300 .
C3 C13 1.487(4) .
C3 O22 1.790(8) .
C13 H13A 0.9600 .
C13 H13B 0.9600 .
C13 H13C 0.9600 .
C18 H18 0.9300 .
C6B C7 1.64(3) .
C6B O21 1.50(2) .
C20 H20A 0.9600 .
C20 H20B 0.9600 .
C20 H20C 0.9600 .
O28A C29A 1.362(10) .
O28A C27A 1.436(10) .
C7 C10A 1.500(10) .
C7 C8A 1.455(10) .
C7 C9A 1.615(8) .
C7 C9B 1.485(15) .
C7 C8B 1.616(15) .
C7 C10B 1.508(15) .
C7 C6A 1.519(8) .
C10A H10A 0.9600 .
C10A H10B 0.9600 .
C10A H10C 0.9600 .
C25 H25A 0.9600 .
C25 H25B 0.9600 .
C25 H25C 0.9600 .
C25 C24 1.446(8) .
C24 N23 1.113(7) .
C8A H8AA 0.9600 .
C8A H8AB 0.9600 .
C8A H8AC 0.9600 .
O21 O22 1.500(12) .
C9A H9AA 0.9600 .
C9A H9AB 0.9600 .
C9A H9AC 0.9600 .
C29A H29C 0.9700 .
C29A H29D 0.9700 .
C29A C30A 1.489(15) .
C27A H27C 0.9700 .
C27A H27D 0.9700 .
C27A C26A 1.422(11) .
C30A H30D 0.9600 .
C30A H30E 0.9600 .
C30A H30F 0.9600 .
C26A H26D 0.9600 .
C26A H26E 0.9600 .
C26A H26F 0.9600 .
C9B H9BA 0.9600 .
C9B H9BB 0.9600 .
C9B H9BC 0.9600 .
C8B H8BA 0.9600 .
C8B H8BB 0.9600 .
C8B H8BC 0.9600 .
C10B H10D 0.9600 .
C10B H10E 0.9600 .
C10B H10F 0.9600 .
C26B H26A 0.9600 .
C26B H26B 0.9600 .
C26B H26C 0.9600 .
C26B C27B 1.492(16) .
C27B H27A 0.9700 .
C27B H27B 0.9700 .
C27B O28B 1.428(14) .
O28B C29B 1.472(16) .
C29B H29A 0.9700 .
C29B H29B 0.9700 .
C29B C30B 1.44(3) .
C30B H30A 0.9600 .
C30B H30B 0.9600 .
C30B H30C 0.9600 .
